data_1524447
loop_
_publ_author_name
'Grin', Yu.'
'Yatsenko, S.P.'
'Chuntonov, K.A.'
'Yarmolyuk, Ya.P.'
'Gladyshevskii, E.I.'

_publ_section_title
;
 Crystal structure of the compounds R Ga6 (R= La, Ce, Pr, Nd)
;
_journal_name_full
;
Dopovidi Akademii Nauk Ukrains'koi RSR, Seriya A: Fiziko-Matematichni Ta 
Tekhnichni Nauki
;
_journal_page_first 89
_journal_page_last 92
_journal_volume 43
_journal_year 1981
_chemical_formula_sum 'Ce Ga6'
_space_group_IT_number 125
_symmetry_space_group_name_Hall 'P 4 2 -1ab'
_symmetry_space_group_name_H-M 'P 4/n b m :1'
_cell_angle_alpha 90
_cell_angle_beta 90
_cell_angle_gamma 90
_cell_formula_units_Z 2
_cell_length_a 6.052
_cell_length_b 6.052
_cell_length_c 7.673
_cell_volume 281.037
_citation_journal_id_ASTM DNUNDU
_cod_data_source_file Grin_DNUNDU_1981_793.cif
_cod_data_source_block Ce1Ga6
_cod_original_cell_volume 281.0367
_cod_original_sg_symbol_Hall '-P 4a 2b (x-1/4,y-1/4,z)'
_cod_original_formula_sum 'Ce1 Ga6'
_cod_database_code 1524447

loop_
_symmetry_equiv_pos_as_xyz
x,y,z
-y,x,z
-x,-y,z
y,-x,z
x,-y,-z
y,x,-z
-x,y,-z
-y,-x,-z
-x+1/2,-y+1/2,-z
y+1/2,-x+1/2,-z
x+1/2,y+1/2,-z
-y+1/2,x+1/2,-z
-x+1/2,y+1/2,z
-y+1/2,-x+1/2,z
x+1/2,-y+1/2,z
y+1/2,x+1/2,z

loop_
_atom_site_label
_atom_site_type_symbol
_atom_site_fract_x
_atom_site_fract_y
_atom_site_fract_z
_atom_site_occupancy
_atom_site_U_iso_or_equiv
Ga1 Ga 0 0 0.161 1 0.0
Ga2 Ga 0.297 0.797 0.355 1 0.0
Ce1 Ce 0 0.5 0 1 0.0
